data_7218884
loop_
_publ_author_name
'Wang, Xiuli'
'Chang, Zhihan'
'Lin, Hongyan'
'Tian, Aixiang'
'Liu, Guocheng'
'Zhang, Juwen'
'Liu, Danna'

_publ_section_title
;
 Effect of polyoxoanions and amide group coordination modes on the
 assembly of polyoxometalate-based metal--organic complexes constructed
 from a semi-rigid bis-pyridyl-bis-amide ligand
;
_journal_issue 4
_journal_name_full CrystEngComm
_journal_page_first 895
_journal_paper_doi 10.1039/C4CE01933D
_journal_volume 17
_journal_year 2015
_chemical_formula_sum 'C32 H46 Cu2 N8 O51 P W12'
_chemical_formula_weight 3723.02
_chemical_name_systematic
; 
 ? 
;
_space_group_IT_number 2
_symmetry_cell_setting triclinic
_symmetry_space_group_name_Hall '-P 1'
_symmetry_space_group_name_H-M 'P -1'
_atom_sites_solution_hydrogens geom
_atom_sites_solution_primary direct
_atom_sites_solution_secondary difmap
_audit_creation_method SHELXL-97
_cell_angle_alpha 106.6980(10)
_cell_angle_beta 108.0700(10)
_cell_angle_gamma 108.9910(10)
_cell_formula_units_Z 1
_cell_length_a 12.3280(8)
_cell_length_b 12.6960(8)
_cell_length_c 13.8590(9)
_cell_measurement_reflns_used 3371
_cell_measurement_temperature 296(2)
_cell_measurement_theta_max 27.8783
_cell_measurement_theta_min 2.6722
_cell_volume 1758.7(2)
_computing_cell_refinement 'SMART (Bruker, 2001)'
_computing_data_collection 'SMART (Bruker, 2001)'
_computing_data_reduction 'SAINT+ (Bruker, 1999)'
_computing_molecular_graphics 'PLATON (Spek, 2003)'
_computing_publication_material 'SHELXTL (1998)'
_computing_structure_refinement 'SHELXL-97 (Sheldrick, 2008)'
_computing_structure_solution 'SHELXS-97 (Sheldrick, 2008)'
_diffrn_ambient_temperature 296(2)
_diffrn_measured_fraction_theta_full 0.993
_diffrn_measured_fraction_theta_max 0.993
_diffrn_measurement_device_type 'CCD area detector'
_diffrn_measurement_method 'phi and omega scans'
_diffrn_radiation_monochromator graphite
_diffrn_radiation_source 'fine-focus sealed tube'
_diffrn_radiation_type MoK\a
_diffrn_radiation_wavelength 0.71069
_diffrn_reflns_av_R_equivalents 0.0243
_diffrn_reflns_av_sigmaI/netI 0.0515
_diffrn_reflns_limit_h_max 13
_diffrn_reflns_limit_h_min -16
_diffrn_reflns_limit_k_max 13
_diffrn_reflns_limit_k_min -16
_diffrn_reflns_limit_l_max 13
_diffrn_reflns_limit_l_min -18
_diffrn_reflns_number 9019
_diffrn_reflns_theta_full 25.00
_diffrn_reflns_theta_max 27.8783
_diffrn_reflns_theta_min 2.6722
_exptl_absorpt_coefficient_mu 20.252
_exptl_absorpt_correction_T_max 0.009
_exptl_absorpt_correction_T_min 0.003
_exptl_absorpt_correction_type multi-scan
_exptl_absorpt_process_details SADABS
_exptl_crystal_colour BULE
_exptl_crystal_density_diffrn 3.502
_exptl_crystal_density_method 'not measured'
_exptl_crystal_description BLOCK
_exptl_crystal_F_000 1649
_exptl_crystal_size_max 0.31
_exptl_crystal_size_mid 0.26
_exptl_crystal_size_min 0.23
_platon_squeeze_details
;
;
_refine_diff_density_max 2.719
_refine_diff_density_min -3.493
_refine_diff_density_rms 0.347
_refine_ls_extinction_method none
_refine_ls_goodness_of_fit_ref 1.049
_refine_ls_hydrogen_treatment constr
_refine_ls_matrix_type full
_refine_ls_number_parameters 499
_refine_ls_number_reflns 6148
_refine_ls_number_restraints 72
_refine_ls_restrained_S_all 1.063
_refine_ls_R_factor_all 0.0612
_refine_ls_R_factor_gt 0.0481
_refine_ls_shift/su_max 0.000
_refine_ls_shift/su_mean 0.000
_refine_ls_structure_factor_coef Fsqd
_refine_ls_weighting_details 'calc w=1/[\s^2^(Fo^2^)+(0.0669P)^2^+30.8300P] where P=(Fo^2^+2Fc^2^)/3'
_refine_ls_weighting_scheme calc
_refine_ls_wR_factor_gt 0.1242
_refine_ls_wR_factor_ref 0.1305
_reflns_number_gt 5084
_reflns_number_total 8391
_reflns_threshold_expression >2sigma(I)
_cod_data_source_file c4ce01933d2.cif
_cod_data_source_block complex2
_cod_depositor_comments
;
The following automatic conversions were performed:

'_symmetry_cell_setting' value 'Triclinic' changed to 'triclinic'
according to
/usr/data/users/saulius/crontab/automatic-downloads/rss-feeds/RSC/lib/dictionaries/cif_core.dic
dictionary named 'cif_core.dic' version 2.4.2 from 2011-04-26.

Automatic conversion script
Id: cif_fix_values 2935 2014-11-11 08:27:57Z andrius 

 Adding full bibliography for 7218883--7218886.cif.
;
_cod_database_code 7218884

loop_
_symmetry_equiv_pos_as_xyz
'x, y, z'
'-x, -y, -z'

loop_
_atom_site_label
_atom_site_type_symbol
_atom_site_fract_x
_atom_site_fract_y
_atom_site_fract_z
_atom_site_U_iso_or_equiv
_atom_site_adp_type
_atom_site_occupancy
_atom_site_symmetry_multiplicity
_atom_site_calc_flag
_atom_site_refinement_flags
W1 W 0.26384(6) 0.26961(5) 0.56046(5) 0.02157(16) Uani 1 1 d .
P1 P 0.0000 0.0000 0.5000 0.0176(10) Uani 1 2 d S
Cu1 Cu 0.2404(2) -0.43910(18) 0.32724(15) 0.0288(4) Uani 1 1 d .
O1 O 0.1917(10) -0.2642(9) 0.3184(8) 0.029(2) Uani 1 1 d .
N1 N 0.3817(14) -0.3142(12) 0.4786(10) 0.028(3) Uani 1 1 d .
O1W O 0.1228(14) -0.4652(11) 0.4023(11) 0.048(3) Uani 1 1 d .
C1 C -0.1279(19) -0.6290(15) 0.0446(14) 0.039(4) Uani 1 1 d .
W2 W 0.18632(6) 0.23503(5) 0.77839(5) 0.02619(17) Uani 1 1 d .
N2 N 0.0923(15) -0.5489(12) 0.1743(11) 0.036(4) Uani 1 1 d .
O2 O 0.2763(16) -0.0542(13) 0.5095(12) 0.072(5) Uani 1 1 d U
O2W O 0.2694(17) -0.6001(13) 0.3402(12) 0.061(4) Uani 1 1 d .
C2 C -0.0188(17) -0.5482(15) 0.1480(13) 0.033(4) Uani 1 1 d .
H2A H -0.0262 -0.4904 0.2012 0.040 Uiso 1 1 calc R
W3 W 0.05055(7) -0.21860(6) 0.59135(5) 0.03031(19) Uani 1 1 d .
O3W O 0.3623(11) -0.4007(12) 0.2621(9) 0.042(3) Uani 1 1 d .
O3 O 0.0799(16) -0.2608(13) 0.4607(12) 0.071(5) Uani 1 1 d U
C3 C 0.5031(16) -0.2586(17) 0.6744(14) 0.035(4) Uani 1 1 d .
N3 N -0.3153(17) -0.6396(19) 0.0749(15) 0.062(5) Uani 1 1 d .
W4 W 0.31598(6) 0.05371(6) 0.65763(5) 0.02594(17) Uani 1 1 d .
C4 C 0.5737(19) -0.139(2) 0.6896(17) 0.052(5) Uani 1 1 d .
H4A H 0.6378 -0.0800 0.7607 0.062 Uiso 1 1 calc R
N4 N 0.453(2) -0.338(2) 0.8026(15) 0.071(5) Uani 1 1 d U
O4 O -0.0992(18) 0.0632(16) 0.4692(14) 0.014(4) Uani 0.50 1 d PU
O4W O 0.0000 0.0000 1.0000 0.091(9) Uani 1 2 d S
W5 W 0.13080(7) -0.17444(6) 0.37498(7) 0.0402(2) Uani 1 1 d .
C5 C 0.5372(19) -0.295(2) 0.7681(16) 0.051(5) Uani 1 1 d .
O5 O -0.141(2) -0.1022(18) 0.4126(15) 0.023(4) Uani 0.50 1 d P
W6 W -0.07513(7) -0.04028(7) 0.71713(6) 0.0369(2) Uani 1 1 d .
O6 O 0.0842(18) 0.1020(16) 0.8045(16) 0.085(5) Uani 1 1 d U
C6 C 0.008(3) -0.715(2) -0.006(2) 0.095(11) Uani 1 1 d .
H6A H 0.0198 -0.7735 -0.0539 0.114 Uiso 1 1 calc R
O7 O 0.0571(18) 0.1028(16) 0.4616(15) 0.018(4) Uani 0.50 1 d PU
C7 C -0.113(3) -0.714(3) -0.0361(19) 0.085(9) Uani 1 1 d .
H7A H -0.1803 -0.7668 -0.1074 0.102 Uiso 1 1 calc R
O8 O 0.2503(15) 0.3146(13) 0.6985(10) 0.051(4) Uani 1 1 d .
C8 C 0.4083(18) -0.3424(17) 0.5666(14) 0.039(4) Uani 1 1 d .
H8A H 0.3603 -0.4226 0.5546 0.046 Uiso 1 1 calc R
O9 O 0.2221(15) 0.1749(15) 0.4111(10) 0.067(5) Uani 1 1 d .
C9 C 0.105(2) -0.628(2) 0.0982(18) 0.062(6) Uani 1 1 d .
H9A H 0.1863 -0.6236 0.1161 0.074 Uiso 1 1 calc R
O10 O -0.1108(14) -0.0564(14) 0.8232(12) 0.061(4) Uani 1 1 d .
C10 C 0.5501(19) -0.1087(17) 0.6020(16) 0.043(4) Uani 1 1 d .
H10A H 0.5973 -0.0292 0.6119 0.051 Uiso 1 1 calc R
O11 O 0.2757(14) 0.3440(10) 0.9086(9) 0.048(4) Uani 1 1 d .
C11 C 0.4511(15) -0.2014(15) 0.4945(14) 0.029(4) Uani 1 1 d .
H11A H 0.4349 -0.1817 0.4336 0.035 Uiso 1 1 calc R
O12 O 0.1540(17) -0.0623(15) 0.3122(16) 0.085(5) Uani 1 1 d U
C12 C 0.315(3) -0.358(3) 0.759(2) 0.075(7) Uani 1 1 d U
H12A H 0.2996 -0.3201 0.7081 0.090 Uiso 1 1 calc R
H12B H 0.2569 -0.4462 0.7174 0.090 Uiso 1 1 calc R
O13 O 0.4646(13) 0.0810(14) 0.7328(11) 0.052(4) Uani 1 1 d .
C13 C 0.293(3) -0.308(3) 0.847(2) 0.074(7) Uani 1 1 d U
H13A H 0.2046 -0.3216 0.8192 0.111 Uiso 1 1 calc R
H13B H 0.3480 -0.2200 0.8856 0.111 Uiso 1 1 calc R
O14 O 0.0740(13) -0.3260(11) 0.6335(10) 0.050(4) Uani 1 1 d .
C14 C 0.473(2) -0.400(3) 0.8806(19) 0.071(7) Uani 1 1 d .
H14A H 0.4173 -0.4879 0.8387 0.085 Uiso 1 1 calc R
H14B H 0.5607 -0.3864 0.9107 0.085 Uiso 1 1 calc R
O15 O 0.3887(16) 0.3985(11) 0.5902(16) 0.072(5) Uani 1 1 d .
C15 C -0.2514(18) -0.6245(17) 0.0108(14) 0.043(5) Uani 1 1 d .
O16 O 0.3501(18) 0.1821(14) 0.6087(10) 0.063(5) Uani 1 1 d .
C16 C 0.445(2) -0.353(3) 0.968(2) 0.070(7) Uani 1 1 d .
H16A H 0.5084 -0.2670 1.0158 0.084 Uiso 1 1 calc R
H16B H 0.4507 -0.3984 1.0129 0.084 Uiso 1 1 calc R
O17 O 0.2185(18) -0.0874(15) 0.6706(14) 0.079(5) Uani 1 1 d U
O18 O 0.0144(13) -0.1347(13) 0.7049(10) 0.054(4) Uani 1 1 d U
O19 O 0.2881(15) 0.1523(13) 0.7693(11) 0.052(4) Uani 1 1 d .
O20 O -0.1244(17) -0.3063(17) 0.4941(10) 0.078(6) Uani 1 1 d .
O21 O 0.0450(17) 0.2667(16) 0.7298(16) 0.085(5) Uani 1 1 d U
O22 O -0.0020(18) -0.0744(18) 0.3780(15) 0.022(4) Uani 0.50 1 d P
O23 O -0.2957(18) -0.6071(18) -0.0698(12) 0.084(6) Uani 1 1 d .
O24 O 0.6403(14) -0.2996(15) 0.8028(11) 0.055(4) Uani 1 1 d .

loop_
_atom_site_aniso_label
_atom_site_aniso_U_11
_atom_site_aniso_U_22
_atom_site_aniso_U_33
_atom_site_aniso_U_23
_atom_site_aniso_U_13
_atom_site_aniso_U_12
W1 0.0159(3) 0.0187(3) 0.0247(3) 0.0092(2) 0.0068(2) 0.0040(2)
P1 0.018(3) 0.020(3) 0.021(2) 0.010(2) 0.010(2) 0.014(2)
Cu1 0.0331(11) 0.0351(10) 0.0259(9) 0.0156(8) 0.0187(8) 0.0165(9)
O1 0.021(6) 0.029(6) 0.031(6) 0.005(5) 0.012(4) 0.012(5)
N1 0.045(9) 0.039(8) 0.021(6) 0.023(6) 0.021(6) 0.029(7)
O1W 0.061(9) 0.035(7) 0.056(8) 0.018(6) 0.046(7) 0.014(6)
C1 0.051(12) 0.031(9) 0.035(9) 0.007(7) 0.030(9) 0.013(8)
W2 0.0190(3) 0.0206(3) 0.0225(3) 0.0020(2) -0.0014(2) 0.0072(3)
N2 0.043(9) 0.033(8) 0.032(7) 0.006(6) 0.031(7) 0.010(7)
O2 0.086(9) 0.056(7) 0.055(7) 0.016(5) 0.051(6) -0.001(6)
O2W 0.117(14) 0.059(9) 0.070(9) 0.050(8) 0.071(10) 0.064(10)
C2 0.036(10) 0.031(9) 0.032(8) 0.010(7) 0.026(8) 0.009(8)
W3 0.0498(5) 0.0249(3) 0.0356(4) 0.0208(3) 0.0274(3) 0.0238(3)
O3W 0.026(7) 0.069(9) 0.036(6) 0.024(6) 0.018(5) 0.022(6)
O3 0.077(8) 0.058(7) 0.054(7) 0.008(5) 0.050(6) -0.002(6)
C3 0.027(9) 0.062(12) 0.038(9) 0.031(9) 0.021(7) 0.031(9)
N3 0.048(11) 0.101(15) 0.061(11) 0.062(11) 0.027(9) 0.035(11)
W4 0.0138(3) 0.0299(3) 0.0210(3) 0.0023(3) 0.0053(2) 0.0054(3)
C4 0.035(11) 0.063(13) 0.046(11) 0.015(10) 0.015(9) 0.021(10)
N4 0.068(9) 0.103(10) 0.057(8) 0.049(7) 0.032(7) 0.041(7)
O4 0.019(8) 0.020(7) 0.017(7) 0.011(6) 0.015(6) 0.014(6)
O4W 0.13(2) 0.064(15) 0.031(11) 0.010(10) 0.020(13) 0.023(15)
W5 0.0328(4) 0.0199(3) 0.0745(5) 0.0109(3) 0.0382(4) 0.0138(3)
C5 0.036(11) 0.084(15) 0.047(11) 0.040(11) 0.020(9) 0.029(11)
O5 0.028(12) 0.029(11) 0.021(10) 0.015(9) 0.014(9) 0.016(10)
W6 0.0379(4) 0.0513(5) 0.0448(4) 0.0336(4) 0.0274(3) 0.0264(4)
O6 0.077(7) 0.076(6) 0.104(7) 0.048(5) 0.027(5) 0.041(5)
C6 0.07(2) 0.073(17) 0.084(19) -0.028(14) 0.045(16) 0.019(15)
O7 0.016(8) 0.016(7) 0.023(7) 0.009(6) 0.012(6) 0.006(6)
C7 0.067(18) 0.093(19) 0.042(12) -0.009(12) 0.023(12) 0.013(15)
O8 0.094(12) 0.082(10) 0.046(7) 0.048(7) 0.055(8) 0.077(9)
C8 0.045(11) 0.044(10) 0.044(10) 0.024(9) 0.029(9) 0.026(9)
O9 0.060(10) 0.106(12) 0.034(7) 0.007(7) 0.005(6) 0.070(10)
C9 0.035(12) 0.074(15) 0.063(14) 0.010(12) 0.027(10) 0.023(11)
O10 0.042(9) 0.077(10) 0.060(9) 0.019(8) 0.031(7) 0.022(8)
C10 0.038(11) 0.042(10) 0.056(12) 0.022(9) 0.025(9) 0.022(9)
O11 0.080(10) 0.032(6) 0.019(5) 0.006(5) 0.008(6) 0.030(7)
C11 0.026(9) 0.046(10) 0.043(9) 0.031(8) 0.024(7) 0.030(8)
O12 0.059(8) 0.067(8) 0.130(10) 0.065(7) 0.014(6) 0.036(6)
C12 0.070(11) 0.090(11) 0.069(10) 0.040(8) 0.026(8) 0.040(8)
O13 0.035(8) 0.090(11) 0.062(8) 0.050(8) 0.031(7) 0.040(8)
C13 0.073(11) 0.088(11) 0.068(10) 0.044(8) 0.030(8) 0.036(8)
O14 0.047(8) 0.030(6) 0.048(7) 0.012(6) -0.005(6) 0.017(6)
C14 0.054(15) 0.11(2) 0.061(14) 0.065(15) 0.020(11) 0.034(14)
O15 0.072(11) 0.023(7) 0.145(15) 0.030(8) 0.088(11) 0.017(7)
C15 0.039(11) 0.048(11) 0.024(9) 0.015(8) 0.011(7) 0.004(9)
O16 0.141(15) 0.083(10) 0.040(7) 0.046(7) 0.062(9) 0.096(11)
C16 0.055(15) 0.11(2) 0.075(16) 0.073(15) 0.031(12) 0.038(14)
O17 0.085(7) 0.077(6) 0.072(6) 0.026(4) 0.052(5) 0.020(4)
O18 0.045(7) 0.075(7) 0.037(6) 0.008(5) 0.007(5) 0.048(6)
O19 0.098(12) 0.074(9) 0.059(8) 0.054(8) 0.065(9) 0.073(9)
O20 0.093(13) 0.126(14) 0.020(6) 0.007(7) 0.006(7) 0.094(12)
O21 0.064(8) 0.072(8) 0.131(10) 0.077(7) 0.029(6) 0.030(6)
O22 0.007(10) 0.028(11) 0.023(10) 0.007(9) 0.005(8) 0.004(8)
O23 0.106(15) 0.122(15) 0.035(8) 0.045(9) 0.039(9) 0.046(12)
O24 0.052(9) 0.104(12) 0.046(8) 0.046(8) 0.030(7) 0.057(9)

loop_
_atom_type_symbol
_atom_type_description
_atom_type_scat_dispersion_real
_atom_type_scat_dispersion_imag
_atom_type_scat_source
C C 0.0033 0.0016 'International Tables Vol C Tables 4.2.6.8 and 6.1.1.4'
H H 0.0000 0.0000 'International Tables Vol C Tables 4.2.6.8 and 6.1.1.4'
N N 0.0061 0.0033 'International Tables Vol C Tables 4.2.6.8 and 6.1.1.4'
O O 0.0106 0.0060 'International Tables Vol C Tables 4.2.6.8 and 6.1.1.4'
P P 0.1023 0.0942 'International Tables Vol C Tables 4.2.6.8 and 6.1.1.4'
Cu Cu 0.3201 1.2651 'International Tables Vol C Tables 4.2.6.8 and 6.1.1.4'
W W -0.8490 6.8722 'International Tables Vol C Tables 4.2.6.8 and 6.1.1.4'

loop_
_geom_angle_atom_site_label_1
_geom_angle_atom_site_label_2
_geom_angle_atom_site_label_3
_geom_angle
_geom_angle_site_symmetry_1
_geom_angle_site_symmetry_3
O15 W1 O9 100.4(8) . .
O15 W1 O16 100.1(8) . .
O9 W1 O16 90.1(5) . .
O15 W1 O8 100.7(7) . .
O9 W1 O8 158.8(7) . .
O16 W1 O8 88.2(5) . .
O15 W1 O20 101.4(9) . 2_556
O9 W1 O20 88.6(5) . 2_556
O16 W1 O20 158.4(8) . 2_556
O8 W1 O20 85.3(5) . 2_556
O15 W1 O7 158.8(8) . .
O9 W1 O7 66.5(7) . .
O16 W1 O7 96.6(7) . .
O8 W1 O7 92.8(6) . .
O20 W1 O7 63.2(7) 2_556 .
O15 W1 O5 158.1(8) . 2_556
O9 W1 O5 95.6(7) . 2_556
O16 W1 O5 64.8(7) . 2_556
O8 W1 O5 64.7(6) . 2_556
O20 W1 O5 93.8(8) 2_556 2_556
O7 W1 O5 43.0(6) . 2_556
O5 P1 O5 179.998(3) . 2_556
O5 P1 O7 113.6(9) . .
O5 P1 O7 66.4(9) 2_556 .
O5 P1 O7 66.4(9) . 2_556
O5 P1 O7 113.6(9) 2_556 2_556
O7 P1 O7 180.0(10) . 2_556
O5 P1 O22 109.7(9) . 2_556
O5 P1 O22 70.3(9) 2_556 2_556
O7 P1 O22 106.0(9) . 2_556
O7 P1 O22 74.0(9) 2_556 2_556
O5 P1 O22 70.3(9) . .
O5 P1 O22 109.7(9) 2_556 .
O7 P1 O22 74.0(9) . .
O7 P1 O22 106.0(9) 2_556 .
O22 P1 O22 180.0(15) 2_556 .
O5 P1 O4 111.4(10) . 2_556
O5 P1 O4 68.6(10) 2_556 2_556
O7 P1 O4 110.2(9) . 2_556
O7 P1 O4 69.8(9) 2_556 2_556
O22 P1 O4 105.3(9) 2_556 2_556
O22 P1 O4 74.7(9) . 2_556
O5 P1 O4 68.6(10) . .
O5 P1 O4 111.4(10) 2_556 .
O7 P1 O4 69.8(9) . .
O7 P1 O4 110.2(9) 2_556 .
O22 P1 O4 74.7(9) 2_556 .
O22 P1 O4 105.3(9) . .
O4 P1 O4 179.999(6) 2_556 .
O3W Cu1 N1 88.9(5) . .
O3W Cu1 N2 91.8(5) . .
N1 Cu1 N2 173.2(6) . .
O3W Cu1 O1W 175.8(5) . .
N1 Cu1 O1W 87.5(5) . .
N2 Cu1 O1W 91.4(5) . .
O3W Cu1 O2W 92.8(5) . .
N1 Cu1 O2W 95.7(6) . .
N2 Cu1 O2W 90.9(6) . .
O1W Cu1 O2W 89.8(5) . .
C11 N1 C8 118.4(15) . .
C11 N1 Cu1 120.5(10) . .
C8 N1 Cu1 121.1(12) . .
C2 C1 C7 117(2) . .
C2 C1 C15 125.1(15) . .
C7 C1 C15 118.1(18) . .
O11 W2 O21 102.5(8) . .
O11 W2 O8 101.1(7) . .
O21 W2 O8 87.8(6) . .
O11 W2 O19 100.2(7) . .
O21 W2 O19 157.3(8) . .
O8 W2 O19 88.6(5) . .
O11 W2 O6 100.4(7) . .
O21 W2 O6 89.3(7) . .
O8 W2 O6 158.4(7) . .
O19 W2 O6 85.9(7) . .
O11 W2 O22 157.7(7) . 2_556
O21 W2 O22 63.5(8) . 2_556
O8 W2 O22 95.9(7) . 2_556
O19 W2 O22 94.6(7) . 2_556
O6 W2 O22 63.8(7) . 2_556
O11 W2 O5 156.4(7) . 2_556
O21 W2 O5 94.7(8) . 2_556
O8 W2 O5 63.1(6) . 2_556
O19 W2 O5 63.8(6) . 2_556
O6 W2 O5 95.8(7) . 2_556
O22 W2 O5 46.0(7) 2_556 2_556
C2 N2 C9 118.5(16) . .
C2 N2 Cu1 122.3(10) . .
C9 N2 Cu1 119.2(14) . .
W5 O2 W4 138.6(9) . .
N2 C2 C1 124.4(15) . .
O14 W3 O20 100.4(7) . .
O14 W3 O17 100.6(7) . .
O20 W3 O17 158.9(8) . .
O14 W3 O18 100.4(6) . .
O20 W3 O18 89.6(6) . .
O17 W3 O18 87.5(7) . .
O14 W3 O3 99.4(7) . .
O20 W3 O3 87.4(7) . .
O17 W3 O3 88.3(6) . .
O18 W3 O3 160.2(7) . .
O14 W3 O4 155.7(7) . 2_556
O20 W3 O4 97.6(7) . 2_556
O17 W3 O4 62.0(7) . 2_556
O18 W3 O4 95.9(6) . 2_556
O3 W3 O4 65.2(6) . 2_556
O14 W3 O7 157.7(7) . 2_556
O20 W3 O7 62.7(7) . 2_556
O17 W3 O7 97.2(7) . 2_556
O18 W3 O7 66.9(6) . 2_556
O3 W3 O7 94.4(7) . 2_556
O4 W3 O7 46.6(6) 2_556 2_556
W3 O3 W5 135.3(9) . .
C8 C3 C4 116.8(16) . .
C8 C3 C5 122.4(18) . .
C4 C3 C5 120.6(17) . .
C15 N3 C13 125(2) . 2_546
C15 N3 C16 116.9(16) . 2_546
C13 N3 C16 113.7(17) 2_546 2_546
O13 W4 O19 100.8(7) . .
O13 W4 O17 101.5(8) . .
O19 W4 O17 89.0(6) . .
O13 W4 O2 102.7(7) . .
O19 W4 O2 156.5(7) . .
O17 W4 O2 87.9(6) . .
O13 W4 O16 100.2(7) . .
O19 W4 O16 88.4(5) . .
O17 W4 O16 158.3(8) . .
O2 W4 O16 86.0(6) . .
O13 W4 O4 157.3(7) . 2_556
O19 W4 O4 94.5(6) . 2_556
O17 W4 O4 61.9(7) . 2_556
O2 W4 O4 63.6(7) . 2_556
O16 W4 O4 96.8(7) . 2_556
O13 W4 O5 157.2(7) . 2_556
O19 W4 O5 64.7(6) . 2_556
O17 W4 O5 96.0(8) . 2_556
O2 W4 O5 92.4(7) . 2_556
O16 W4 O5 63.5(7) . 2_556
O4 W4 O5 45.5(6) 2_556 2_556
C10 C4 C3 120.7(18) . .
C5 N4 C14 123(2) . .
C5 N4 C12 128.3(19) . .
C14 N4 C12 108.0(18) . .
P1 O4 W4 123.0(9) . 2_556
P1 O4 W3 121.2(9) . 2_556
W4 O4 W3 98.2(7) 2_556 2_556
P1 O4 W5 115.9(8) . 2_556
W4 O4 W5 96.0(6) 2_556 2_556
W3 O4 W5 96.8(6) 2_556 2_556
O1 W5 O12 102.0(7) . .
O1 W5 O2 100.9(6) . .
O12 W5 O2 89.6(7) . .
O1 W5 O21 100.7(7) . 2_556
O12 W5 O21 91.0(7) . 2_556
O2 W5 O21 157.7(8) . 2_556
O1 W5 O3 97.1(6) . .
O12 W5 O3 160.9(8) . .
O2 W5 O3 87.9(6) . .
O21 W5 O3 84.3(7) 2_556 .
O1 W5 O22 157.5(6) . .
O12 W5 O22 66.0(8) . .
O2 W5 O22 98.0(7) . .
O21 W5 O22 62.2(7) 2_556 .
O3 W5 O22 95.6(7) . .
O1 W5 O4 152.1(6) . 2_556
O12 W5 O4 99.6(7) . 2_556
O2 W5 O4 61.7(6) . 2_556
O21 W5 O4 96.3(8) 2_556 2_556
O3 W5 O4 62.7(6) . 2_556
O22 W5 O4 49.9(6) . 2_556
O24 C5 N4 119.9(19) . .
O24 C5 C3 119.1(17) . .
N4 C5 C3 120.4(18) . .
P1 O5 O7 57.0(9) . 2_556
P1 O5 W1 124.5(10) . 2_556
O7 O5 W1 67.6(8) 2_556 2_556
P1 O5 W4 123.0(10) . 2_556
O7 O5 W4 135.2(12) 2_556 2_556
W1 O5 W4 94.7(7) 2_556 2_556
P1 O5 W2 120.2(10) . 2_556
O7 O5 W2 127.9(12) 2_556 2_556
W1 O5 W2 93.8(7) 2_556 2_556
W4 O5 W2 92.6(6) 2_556 2_556
O10 W6 O18 101.1(7) . .
O10 W6 O6 98.7(8) . .
O18 W6 O6 88.3(7) . .
O10 W6 O9 101.2(7) . 2_556
O18 W6 O9 88.8(6) . 2_556
O6 W6 O9 160.1(8) . 2_556
O10 W6 O12 98.8(8) . 2_556
O18 W6 O12 160.1(8) . 2_556
O6 W6 O12 89.0(7) . 2_556
O9 W6 O12 87.1(7) 2_556 2_556
O10 W6 O22 154.4(7) . 2_556
O18 W6 O22 96.4(7) . 2_556
O6 W6 O22 63.2(7) . 2_556
O9 W6 O22 97.6(7) 2_556 2_556
O12 W6 O22 64.9(8) 2_556 2_556
O10 W6 O7 158.2(7) . 2_556
O18 W6 O7 65.2(6) . 2_556
O6 W6 O7 97.8(7) . 2_556
O9 W6 O7 63.2(6) 2_556 2_556
O12 W6 O7 95.7(8) 2_556 2_556
O22 W6 O7 47.4(6) 2_556 2_556
W6 O6 W2 135.3(10) . .
C9 C6 C7 117(2) . .
P1 O7 O5 56.7(9) . 2_556
P1 O7 W1 126.1(10) . .
O5 O7 W1 69.4(9) 2_556 .
P1 O7 W3 122.5(10) . 2_556
O5 O7 W3 135.2(11) 2_556 2_556
W1 O7 W3 95.8(6) . 2_556
P1 O7 W6 119.1(9) . 2_556
O5 O7 W6 129.7(12) 2_556 2_556
W1 O7 W6 93.2(6) . 2_556
W3 O7 W6 91.8(6) 2_556 2_556
C1 C7 C6 119(2) . .
W2 O8 W1 137.9(8) . .
N1 C8 C3 123.8(17) . .
W1 O9 W6 136.9(10) . 2_556
N2 C9 C6 125(2) . .
C4 C10 C11 118.2(18) . .
N1 C11 C10 122.1(15) . .
W5 O12 W6 134.9(11) . 2_556
C13 C12 N4 109(2) . .
C12 C13 N3 112(2) . 2_546
C16 C14 N4 111(2) . .
O23 C15 N3 120(2) . .
O23 C15 C1 121.6(18) . .
N3 C15 C1 118.3(16) . .
W1 O16 W4 136.5(10) . .
C14 C16 N3 111.1(19) . 2_546
W3 O17 W4 137.6(11) . .
W6 O18 W3 135.9(7) . .
W4 O19 W2 138.4(8) . .
W3 O20 W1 137.4(10) . 2_556
W2 O21 W5 137.0(10) . 2_556
P1 O22 W2 123.5(10) . 2_556
P1 O22 W5 119.4(10) . .
W2 O22 W5 96.6(7) 2_556 .
P1 O22 W6 119.5(10) . 2_556
W2 O22 W6 97.4(7) 2_556 2_556
W5 O22 W6 94.0(7) . 2_556

loop_
_geom_bond_atom_site_label_1
_geom_bond_atom_site_label_2
_geom_bond_distance
_geom_bond_site_symmetry_2
W1 O15 1.672(13) .
W1 O9 1.871(12) .
W1 O16 1.889(12) .
W1 O8 1.909(10) .
W1 O20 1.914(13) 2_556
W1 O7 2.348(18) .
W1 O5 2.378(19) 2_556
P1 O5 1.58(2) .
P1 O5 1.58(2) 2_556
P1 O7 1.586(17) .
P1 O7 1.586(17) 2_556
P1 O22 1.671(19) 2_556
P1 O22 1.671(18) .
P1 O4 1.683(18) 2_556
P1 O4 1.683(18) .
Cu1 O3W 1.983(11) .
Cu1 N1 1.994(13) .
Cu1 N2 2.003(15) .
Cu1 O1W 2.028(12) .
Cu1 O2W 2.234(12) .
O1 W5 1.699(10) .
N1 C11 1.32(2) .
N1 C8 1.34(2) .
C1 C2 1.41(2) .
C1 C7 1.42(3) .
C1 C15 1.47(3) .
W2 O11 1.651(11) .
W2 O21 1.879(17) .
W2 O8 1.880(12) .
W2 O19 1.891(12) .
W2 O6 1.954(18) .
W2 O22 2.326(19) 2_556
W2 O5 2.464(18) 2_556
N2 C2 1.31(2) .
N2 C9 1.32(2) .
O2 W5 1.879(15) .
O2 W4 1.912(13) .
W3 O14 1.701(12) .
W3 O20 1.865(16) .
W3 O17 1.887(17) .
W3 O18 1.895(12) .
W3 O3 1.916(12) .
W3 O4 2.334(17) 2_556
W3 O7 2.397(19) 2_556
O3 W5 1.942(14) .
C3 C8 1.39(2) .
C3 C4 1.39(3) .
C3 C5 1.49(2) .
N3 C15 1.37(2) .
N3 C13 1.42(3) 2_546
N3 C16 1.48(3) 2_546
W4 O13 1.661(13) .
W4 O19 1.891(11) .
W4 O17 1.899(16) .
W4 O16 1.913(13) .
W4 O4 2.333(19) 2_556
W4 O5 2.42(2) 2_556
C4 C10 1.35(3) .
N4 C5 1.30(3) .
N4 C14 1.51(3) .
N4 C12 1.53(3) .
O4 W4 2.333(19) 2_556
O4 W3 2.334(17) 2_556
O4 W5 2.437(16) 2_556
W5 O12 1.862(16) .
W5 O21 1.897(18) 2_556
W5 O22 2.38(2) .
W5 O4 2.437(16) 2_556
C5 O24 1.24(2) .
O5 O7 1.73(3) 2_556
O5 W1 2.378(19) 2_556
O5 W4 2.42(2) 2_556
O5 W2 2.464(18) 2_556
W6 O10 1.707(14) .
W6 O18 1.883(12) .
W6 O6 1.883(19) .
W6 O9 1.899(15) 2_556
W6 O12 1.921(15) 2_556
W6 O22 2.396(19) 2_556
W6 O7 2.478(17) 2_556
C6 C9 1.38(3) .
C6 C7 1.42(4) .
O7 O5 1.73(3) 2_556
O7 W3 2.397(19) 2_556
O7 W6 2.478(17) 2_556
O9 W6 1.899(14) 2_556
C10 C11 1.42(3) .
O12 W6 1.921(15) 2_556
C12 C13 1.36(3) .
C13 N3 1.42(3) 2_546
C14 C16 1.38(3) .
C15 O23 1.20(2) .
C16 N3 1.48(3) 2_546
O20 W1 1.914(13) 2_556
O21 W5 1.897(18) 2_556
O22 W2 2.326(18) 2_556
O22 W6 2.396(19) 2_556

loop_
_platon_squeeze_void_nr
_platon_squeeze_void_average_x
_platon_squeeze_void_average_y
_platon_squeeze_void_average_z
_platon_squeeze_void_volume
_platon_squeeze_void_count_electrons
_platon_squeeze_void_content
1 0.500 1.000 1.000 150 35 ' '
